data_1519173
loop_
_publ_author_name
'Cameron, James H.'
'Hibbs, Dai E.'
'Hursthouse, Michael B.'
'Lamond, Steven J.'

_publ_section_title
;
 C30H54P4
;
_journal_name_full 'Crystal Structure Report Archive'
_journal_page_first 794
_journal_year 1996
_chemical_formula_sum 'C30 H54 P4'
_chemical_formula_weight 538.61
_space_group_IT_number 2
_symmetry_cell_setting triclinic
_symmetry_space_group_name_Hall '-P 1'
_symmetry_space_group_name_H-M 'P -1'
_atom_sites_solution_hydrogens geom
_atom_sites_solution_primary direct
_atom_sites_solution_secondary difmap
_cell_angle_alpha 89.53(4)
_cell_angle_beta 73.95(3)
_cell_angle_gamma 77.08(3)
_cell_formula_units_Z 2
_cell_length_a 8.913(5)
_cell_length_b 13.389(8)
_cell_length_c 14.059(8)
_cell_measurement_temperature 150(2)
_cell_volume 1569.0(16)
_computing_cell_refinement REFINE
_computing_data_collection 'MADNES (Pflugrath & Messerschmidt, 1989)'
_computing_data_reduction 'ABSURD (Karaulov, 1992)'
_computing_publication_material SHELXL97
_computing_structure_refinement 'SHELXL97 (Sheldrick, 2008)'
_computing_structure_solution 'SIR92 (Altomare, Cascarano, Giacovazzo & Guaglitardi, 1993)'
_diffrn_ambient_temperature 150(2)
_diffrn_measured_fraction_theta_full 0.745
_diffrn_measured_fraction_theta_max 0.745
_diffrn_measurement_device_type 'Delft instruments FAST area detector'
_diffrn_measurement_method 'Intensity measurements as described by Darr, Drake, Hursthouse & Malik (1993)'
_diffrn_radiation_monochromator graphite
_diffrn_radiation_source 'rotating anode generator'
_diffrn_radiation_type MoK\a
_diffrn_radiation_wavelength 0.71069
_diffrn_reflns_av_R_equivalents 0.0000
_diffrn_reflns_av_sigmaI/netI 0.3818
_diffrn_reflns_limit_h_max 10
_diffrn_reflns_limit_h_min -9
_diffrn_reflns_limit_k_max 15
_diffrn_reflns_limit_k_min -15
_diffrn_reflns_limit_l_max 16
_diffrn_reflns_limit_l_min 0
_diffrn_reflns_number 4097
_diffrn_reflns_theta_full 24.96
_diffrn_reflns_theta_max 24.96
_diffrn_reflns_theta_min 3.02
_exptl_absorpt_coefficient_mu 0.257
_exptl_absorpt_correction_type none
_exptl_crystal_density_diffrn 1.140
_exptl_crystal_density_method 'not measured'
_exptl_crystal_F_000 588
_exptl_crystal_size_max 0.20
_exptl_crystal_size_mid 0.18
_exptl_crystal_size_min 0.10
_refine_diff_density_max 0.412
_refine_diff_density_min -0.385
_refine_diff_density_rms 0.066
_refine_ls_extinction_coef 0
_refine_ls_extinction_method none
_refine_ls_goodness_of_fit_ref 0.663
_refine_ls_hydrogen_treatment constr
_refine_ls_matrix_type full
_refine_ls_number_parameters 305
_refine_ls_number_reflns 4097
_refine_ls_number_restraints 0
_refine_ls_restrained_S_all 0.663
_refine_ls_R_factor_all 0.1586
_refine_ls_R_factor_gt 0.0653
_refine_ls_shift/su_max 0.028
_refine_ls_shift/su_mean 0.005
_refine_ls_structure_factor_coef Fsqd
_refine_ls_weighting_details 'calc w=1/[\s^2^(Fo^2^)+(0.0000P)^2^+0.0000P] where P=(Fo^2^+2Fc^2^)/3'
_refine_ls_weighting_scheme calc
_refine_ls_wR_factor_gt 0.0956
_refine_ls_wR_factor_ref 0.1330
_reflns_number_gt 1244
_reflns_number_total 4097
_reflns_threshold_expression >2\s(I)
_cod_data_source_file eCrystal-794.cif
_cod_data_source_block 03hur993
_cod_depositor_comments
;
Citation :
Cameron, James H. and Hibbs, Dai E. and Hursthouse, Michael B. and 
Lamond, Steven J. (1996) 
University of Southampton, Crystal Structure Report Archive

More at:
http://ecrystals.chem.soton.ac.uk/794/

The following automatic conversions were performed:

'_symmetry_cell_setting' value 'Triclinic' changed to 'triclinic'
according to the built-in table from CIF Core dictionary named
'cif_core.dic' version 2.4.1 from 2010-06-29.

Automatic conversion script
Id: cif_fix_values 3105 2015-03-04 15:46:00Z robertas 
;
_cod_original_sg_symbol_H-M P-1
_cod_database_code 1519173

loop_
_symmetry_equiv_pos_as_xyz
'x, y, z'
'-x, -y, -z'

loop_
_atom_site_label
_atom_site_type_symbol
_atom_site_fract_x
_atom_site_fract_y
_atom_site_fract_z
_atom_site_U_iso_or_equiv
_atom_site_adp_type
_atom_site_occupancy
_atom_site_symmetry_multiplicity
_atom_site_calc_flag
_atom_site_refinement_flags
_atom_site_disorder_assembly
_atom_site_disorder_group
P2 P 0.8045(3) 0.22459(15) 0.65755(15) 0.0283(5) Uani 1 1 d . . .
P3 P 0.6923(3) 0.34673(15) 0.78016(15) 0.0293(5) Uani 1 1 d . . .
P1 P 0.6330(3) 0.08538(16) 0.60721(16) 0.0333(6) Uani 1 1 d . . .
P4 P 0.8722(3) 0.41607(15) 0.89570(15) 0.0312(6) Uani 1 1 d . . .
C1 C 0.8577(9) 0.0973(6) 0.7045(5) 0.030(2) Uani 1 1 d . . .
C2 C 0.7663(9) 0.0326(5) 0.6805(5) 0.0228(18) Uani 1 1 d . . .
C23 C 0.5124(9) 0.2455(5) 0.9374(5) 0.027(2) Uani 1 1 d . . .
C20 C 0.7702(9) 0.5549(5) 0.6734(5) 0.0314(19) Uiso 1 1 d . . .
H20A H 0.6985 0.5973 0.7318 0.047 Uiso 1 1 calc R . .
H20B H 0.7101 0.5141 0.6475 0.047 Uiso 1 1 calc R . .
H20C H 0.8136 0.5993 0.6223 0.047 Uiso 1 1 calc R . .
C3 C 0.6518(8) 0.2072(5) 0.6061(5) 0.0219(18) Uani 1 1 d . . .
C8 C 1.0114(10) 0.0764(6) 0.7374(6) 0.0320(19) Uiso 1 1 d . . .
C6 C 0.4437(9) 0.3739(5) 0.6203(5) 0.041(2) Uiso 1 1 d . . .
H6A H 0.3740 0.3440 0.6738 0.061 Uiso 1 1 calc R . .
H6B H 0.3788 0.4165 0.5825 0.061 Uiso 1 1 calc R . .
H6C H 0.4990 0.4163 0.6486 0.061 Uiso 1 1 calc R . .
C18 C 0.6627(9) 0.2959(5) 0.9003(5) 0.0282(19) Uiso 1 1 d . . .
C25 C 0.5570(10) 0.1319(6) 0.9545(6) 0.051(3) Uani 1 1 d . . .
H25A H 0.4595 0.1055 0.9755 0.077 Uiso 1 1 calc R . .
H25B H 0.6127 0.1220 1.0062 0.077 Uiso 1 1 calc R . .
H25C H 0.6277 0.0948 0.8929 0.077 Uiso 1 1 calc R . .
C17 C 0.7528(8) 0.3265(5) 0.9537(5) 0.0260(18) Uani 1 1 d . . .
C12 C 0.7692(11) -0.0823(5) 0.6960(6) 0.040(2) Uani 1 1 d . . .
C11 C 1.1388(9) -0.0140(5) 0.6716(6) 0.037(2) Uani 1 1 d . . .
H11A H 1.1673 0.0052 0.6026 0.055 Uiso 1 1 calc R . .
H11B H 1.0942 -0.0751 0.6758 0.055 Uiso 1 1 calc R . .
H11C H 1.2348 -0.0290 0.6951 0.055 Uiso 1 1 calc R . .
C21 C 1.0207(9) 0.4172(5) 0.6108(5) 0.042(2) Uani 1 1 d . . .
H21A H 1.0649 0.4619 0.5603 0.063 Uiso 1 1 calc R . .
H21B H 0.9603 0.3772 0.5841 0.063 Uiso 1 1 calc R . .
H21C H 1.1085 0.3705 0.6292 0.063 Uiso 1 1 calc R . .
C27 C 0.7699(10) 0.3095(6) 1.0582(6) 0.031(2) Uani 1 1 d . . .
C4 C 0.5715(10) 0.2852(6) 0.5494(6) 0.036(2) Uani 1 1 d . . .
C10 C 0.9837(9) 0.0539(5) 0.8470(5) 0.040(2) Uani 1 1 d . . .
H10A H 1.0857 0.0425 0.8637 0.061 Uiso 1 1 calc R . .
H10B H 0.9405 -0.0076 0.8597 0.061 Uiso 1 1 calc R . .
H10C H 0.9073 0.1124 0.8879 0.061 Uiso 1 1 calc R . .
C16 C 0.8403(8) 0.4130(5) 0.7842(5) 0.0175(16) Uani 1 1 d . . .
C19 C 0.9088(9) 0.4828(5) 0.7025(5) 0.0232(18) Uani 1 1 d . . .
C30 C 0.9470(10) 0.2936(6) 1.0593(6) 0.047(3) Uani 1 1 d . . .
H30A H 1.0158 0.2447 1.0048 0.071 Uiso 1 1 calc R . .
H30B H 0.9584 0.2667 1.1226 0.071 Uiso 1 1 calc R . .
H30C H 0.9787 0.3594 1.0512 0.071 Uiso 1 1 calc R . .
C26 C 0.3893(8) 0.3087(5) 1.0272(5) 0.032(2) Uani 1 1 d . . .
H26A H 0.2947 0.2793 1.0472 0.049 Uiso 1 1 calc R . .
H26B H 0.3574 0.3798 1.0096 0.049 Uiso 1 1 calc R . .
H26C H 0.4370 0.3075 1.0823 0.049 Uiso 1 1 calc R . .
C24 C 0.4188(9) 0.2570(6) 0.8572(5) 0.040(2) Uani 1 1 d . . .
H24A H 0.4886 0.2199 0.7953 0.059 Uiso 1 1 calc R . .
H24B H 0.3857 0.3298 0.8454 0.059 Uiso 1 1 calc R . .
H24C H 0.3237 0.2285 0.8806 0.059 Uiso 1 1 calc R . .
C13 C 0.6019(10) -0.0987(6) 0.7203(6) 0.051(3) Uani 1 1 d . . .
H13A H 0.6034 -0.1701 0.7368 0.077 Uiso 1 1 calc R . .
H13B H 0.5600 -0.0840 0.6629 0.077 Uiso 1 1 calc R . .
H13C H 0.5330 -0.0527 0.7770 0.077 Uiso 1 1 calc R . .
C15 C 0.8440(11) -0.1330(5) 0.7780(6) 0.045(2) Uani 1 1 d . . .
H15A H 0.7912 -0.0929 0.8411 0.067 Uiso 1 1 calc R . .
H15B H 0.9590 -0.1346 0.7590 0.067 Uiso 1 1 calc R . .
H15C H 0.8287 -0.2032 0.7852 0.067 Uiso 1 1 calc R . .
C7 C 0.4831(10) 0.2389(6) 0.4900(6) 0.051(3) Uani 1 1 d . . .
H7A H 0.5563 0.1793 0.4490 0.076 Uiso 1 1 calc R . .
H7B H 0.4435 0.2901 0.4472 0.076 Uiso 1 1 calc R . .
H7C H 0.3924 0.2172 0.5353 0.076 Uiso 1 1 calc R . .
C22 C 0.9989(9) 0.5512(5) 0.7379(5) 0.039(2) Uani 1 1 d . . .
H22A H 1.0418 0.5927 0.6837 0.058 Uiso 1 1 calc R . .
H22B H 1.0875 0.5088 0.7590 0.058 Uiso 1 1 calc R . .
H22C H 0.9258 0.5966 0.7939 0.058 Uiso 1 1 calc R . .
C28 C 0.7230(9) 0.2138(6) 1.1113(6) 0.047(3) Uani 1 1 d . . .
H28A H 0.6069 0.2211 1.1259 0.071 Uiso 1 1 calc R . .
H28B H 0.7537 0.2080 1.1732 0.071 Uiso 1 1 calc R . .
H28C H 0.7790 0.1519 1.0680 0.071 Uiso 1 1 calc R . .
C9 C 1.0882(9) 0.1685(5) 0.7226(5) 0.036(2) Uani 1 1 d . . .
H9A H 1.1177 0.1821 0.6520 0.055 Uiso 1 1 calc R . .
H9B H 1.1846 0.1537 0.7457 0.055 Uiso 1 1 calc R . .
H9C H 1.0118 0.2288 0.7604 0.055 Uiso 1 1 calc R . .
C29 C 0.6732(10) 0.4074(6) 1.1287(6) 0.045(2) Uani 1 1 d . . .
H29A H 0.7079 0.4682 1.0999 0.068 Uiso 1 1 calc R . .
H29B H 0.6931 0.3987 1.1938 0.068 Uiso 1 1 calc R . .
H29C H 0.5582 0.4161 1.1363 0.068 Uiso 1 1 calc R . .
C14 C 0.8734(9) -0.1444(5) 0.5946(5) 0.032(2) Uani 1 1 d . . .
H14A H 0.8700 -0.2169 0.6000 0.049 Uiso 1 1 calc R . .
H14B H 0.9848 -0.1381 0.5809 0.049 Uiso 1 1 calc R . .
H14C H 0.8298 -0.1166 0.5406 0.049 Uiso 1 1 calc R . .
C5 C 0.6914(9) 0.3362(5) 0.4736(5) 0.044(3) Uani 1 1 d . . .
H5A H 0.7498 0.3693 0.5087 0.066 Uiso 1 1 calc R . .
H5B H 0.6321 0.3878 0.4393 0.066 Uiso 1 1 calc R . .
H5C H 0.7677 0.2837 0.4251 0.066 Uiso 1 1 calc R . .

loop_
_atom_site_aniso_label
_atom_site_aniso_U_11
_atom_site_aniso_U_22
_atom_site_aniso_U_33
_atom_site_aniso_U_23
_atom_site_aniso_U_13
_atom_site_aniso_U_12
P2 0.0274(13) 0.0280(12) 0.0292(13) 0.0017(10) -0.0079(10) -0.0059(11)
P3 0.0267(14) 0.0291(12) 0.0276(13) 0.0007(10) 0.0002(10) -0.0073(11)
P1 0.0345(15) 0.0305(13) 0.0347(14) -0.0015(10) -0.0082(11) -0.0091(11)
P4 0.0357(15) 0.0296(12) 0.0301(13) -0.0012(10) -0.0100(10) -0.0099(11)
C1 0.024(5) 0.054(5) 0.020(5) 0.008(4) -0.009(4) -0.022(4)
C2 0.040(5) 0.017(4) 0.013(4) -0.005(3) -0.016(3) 0.002(4)
C23 0.034(6) 0.012(4) 0.030(5) 0.005(3) 0.006(4) -0.010(4)
C3 0.014(4) 0.017(4) 0.037(5) 0.010(3) -0.015(4) 0.000(3)
C25 0.049(7) 0.048(6) 0.058(7) 0.000(5) 0.000(5) -0.033(5)
C17 0.016(5) 0.043(5) 0.016(4) -0.009(3) -0.006(3) 0.003(4)
C12 0.063(7) 0.019(5) 0.042(6) 0.013(4) -0.014(5) -0.018(5)
C11 0.030(5) 0.020(4) 0.054(6) 0.009(4) -0.008(4) 0.003(4)
C21 0.051(7) 0.038(5) 0.035(6) -0.007(4) -0.008(4) -0.011(5)
C27 0.040(6) 0.036(5) 0.037(5) 0.012(4) -0.031(4) -0.025(5)
C4 0.039(6) 0.043(5) 0.031(5) -0.024(4) -0.016(4) -0.009(4)
C10 0.039(6) 0.055(6) 0.034(5) -0.006(4) -0.019(4) -0.011(5)
C16 0.021(4) 0.023(4) 0.012(4) 0.002(3) -0.013(3) -0.002(3)
C19 0.021(5) 0.014(4) 0.030(5) 0.000(3) -0.003(4) 0.000(3)
C30 0.073(8) 0.035(5) 0.047(6) 0.005(4) -0.024(5) -0.031(5)
C26 0.026(5) 0.031(5) 0.026(5) -0.022(4) 0.005(4) 0.008(4)
C24 0.039(6) 0.070(6) 0.020(5) -0.006(4) -0.004(4) -0.036(5)
C13 0.067(8) 0.035(5) 0.055(7) -0.007(4) -0.009(5) -0.029(5)
C15 0.072(7) 0.019(4) 0.044(6) 0.011(4) -0.019(5) -0.009(5)
C7 0.069(8) 0.029(5) 0.054(7) -0.002(4) -0.020(5) -0.007(5)
C22 0.051(7) 0.023(5) 0.042(6) 0.000(4) -0.005(4) -0.017(5)
C28 0.035(6) 0.061(6) 0.050(6) 0.023(5) -0.011(4) -0.023(5)
C9 0.028(5) 0.036(5) 0.044(6) -0.015(4) -0.010(4) -0.006(4)
C29 0.041(6) 0.056(6) 0.043(6) -0.006(4) -0.023(4) -0.004(5)
C14 0.050(6) 0.026(5) 0.018(4) 0.011(3) -0.007(4) -0.006(4)
C5 0.059(7) 0.036(5) 0.044(6) 0.038(4) -0.023(5) -0.016(5)

loop_
_atom_type_symbol
_atom_type_description
_atom_type_scat_dispersion_real
_atom_type_scat_dispersion_imag
_atom_type_scat_source
C C 0.0033 0.0016 'International Tables Vol C Tables 4.2.6.8 and 6.1.1.4'
H H 0.0000 0.0000 'International Tables Vol C Tables 4.2.6.8 and 6.1.1.4'
P P 0.1023 0.0942 'International Tables Vol C Tables 4.2.6.8 and 6.1.1.4'

loop_
_geom_angle_atom_site_label_1
_geom_angle_atom_site_label_2
_geom_angle_atom_site_label_3
_geom_angle
_geom_angle_site_symmetry_1
_geom_angle_site_symmetry_3
C3 P2 C1 100.1(3) . .
C3 P2 P3 107.3(3) . .
C1 P2 P3 112.1(3) . .
C16 P3 C18 98.9(3) . .
C16 P3 P2 106.8(3) . .
C18 P3 P2 112.6(3) . .
C3 P1 C2 99.6(3) . .
C16 P4 C17 98.1(3) . .
C2 C1 C8 133.1(7) . .
C2 C1 P2 110.1(5) . .
C8 C1 P2 114.9(5) . .
C1 C2 C12 132.0(7) . .
C1 C2 P1 116.9(5) . .
C12 C2 P1 110.9(5) . .
C25 C23 C26 113.3(6) . .
C25 C23 C24 107.2(6) . .
C26 C23 C24 102.8(6) . .
C25 C23 C18 113.8(6) . .
C26 C23 C18 110.2(6) . .
C24 C23 C18 108.9(5) . .
C19 C20 H20A 109.5 . .
C19 C20 H20B 109.5 . .
H20A C20 H20B 109.5 . .
C19 C20 H20C 109.5 . .
H20A C20 H20C 109.5 . .
H20B C20 H20C 109.5 . .
C4 C3 P1 122.3(5) . .
C4 C3 P2 123.9(5) . .
P1 C3 P2 112.6(4) . .
C10 C8 C1 113.4(6) . .
C10 C8 C9 106.2(6) . .
C1 C8 C9 111.2(6) . .
C10 C8 C11 110.0(6) . .
C1 C8 C11 110.0(7) . .
C9 C8 C11 105.7(6) . .
C4 C6 H6A 109.5 . .
C4 C6 H6B 109.5 . .
H6A C6 H6B 109.5 . .
C4 C6 H6C 109.5 . .
H6A C6 H6C 109.5 . .
H6B C6 H6C 109.5 . .
C17 C18 C23 129.0(6) . .
C17 C18 P3 113.0(5) . .
C23 C18 P3 116.3(5) . .
C23 C25 H25A 109.5 . .
C23 C25 H25B 109.5 . .
H25A C25 H25B 109.5 . .
C23 C25 H25C 109.5 . .
H25A C25 H25C 109.5 . .
H25B C25 H25C 109.5 . .
C18 C17 C27 134.7(7) . .
C18 C17 P4 116.0(5) . .
C27 C17 P4 109.0(5) . .
C13 C12 C2 110.0(7) . .
C13 C12 C15 106.7(6) . .
C2 C12 C15 117.4(6) . .
C13 C12 C14 109.1(6) . .
C2 C12 C14 107.3(5) . .
C15 C12 C14 106.1(7) . .
C8 C11 H11A 109.5 . .
C8 C11 H11B 109.5 . .
H11A C11 H11B 109.5 . .
C8 C11 H11C 109.5 . .
H11A C11 H11C 109.5 . .
H11B C11 H11C 109.5 . .
C19 C21 H21A 109.5 . .
C19 C21 H21B 109.5 . .
H21A C21 H21B 109.5 . .
C19 C21 H21C 109.5 . .
H21A C21 H21C 109.5 . .
H21B C21 H21C 109.5 . .
C17 C27 C28 118.7(6) . .
C17 C27 C29 109.9(6) . .
C28 C27 C29 107.8(6) . .
C17 C27 C30 111.4(6) . .
C28 C27 C30 101.6(6) . .
C29 C27 C30 106.5(6) . .
C3 C4 C7 111.7(6) . .
C3 C4 C5 112.9(7) . .
C7 C4 C5 106.2(6) . .
C3 C4 C6 111.5(7) . .
C7 C4 C6 106.8(7) . .
C5 C4 C6 107.3(6) . .
C8 C10 H10A 109.5 . .
C8 C10 H10B 109.5 . .
H10A C10 H10B 109.5 . .
C8 C10 H10C 109.5 . .
H10A C10 H10C 109.5 . .
H10B C10 H10C 109.5 . .
C19 C16 P4 121.0(5) . .
C19 C16 P3 124.5(5) . .
P4 C16 P3 113.2(3) . .
C22 C19 C20 106.2(6) . .
C22 C19 C21 109.2(6) . .
C20 C19 C21 109.2(6) . .
C22 C19 C16 112.3(6) . .
C20 C19 C16 109.6(6) . .
C21 C19 C16 110.2(5) . .
C27 C30 H30A 109.5 . .
C27 C30 H30B 109.5 . .
H30A C30 H30B 109.5 . .
C27 C30 H30C 109.5 . .
H30A C30 H30C 109.5 . .
H30B C30 H30C 109.5 . .
C23 C26 H26A 109.5 . .
C23 C26 H26B 109.5 . .
H26A C26 H26B 109.5 . .
C23 C26 H26C 109.5 . .
H26A C26 H26C 109.5 . .
H26B C26 H26C 109.5 . .
C23 C24 H24A 109.5 . .
C23 C24 H24B 109.5 . .
H24A C24 H24B 109.5 . .
C23 C24 H24C 109.5 . .
H24A C24 H24C 109.5 . .
H24B C24 H24C 109.5 . .
C12 C13 H13A 109.5 . .
C12 C13 H13B 109.5 . .
H13A C13 H13B 109.5 . .
C12 C13 H13C 109.5 . .
H13A C13 H13C 109.5 . .
H13B C13 H13C 109.5 . .
C12 C15 H15A 109.5 . .
C12 C15 H15B 109.5 . .
H15A C15 H15B 109.5 . .
C12 C15 H15C 109.5 . .
H15A C15 H15C 109.5 . .
H15B C15 H15C 109.5 . .
C4 C7 H7A 109.5 . .
C4 C7 H7B 109.5 . .
H7A C7 H7B 109.5 . .
C4 C7 H7C 109.5 . .
H7A C7 H7C 109.5 . .
H7B C7 H7C 109.5 . .
C19 C22 H22A 109.5 . .
C19 C22 H22B 109.5 . .
H22A C22 H22B 109.5 . .
C19 C22 H22C 109.5 . .
H22A C22 H22C 109.5 . .
H22B C22 H22C 109.5 . .
C27 C28 H28A 109.5 . .
C27 C28 H28B 109.5 . .
H28A C28 H28B 109.5 . .
C27 C28 H28C 109.5 . .
H28A C28 H28C 109.5 . .
H28B C28 H28C 109.5 . .
C8 C9 H9A 109.5 . .
C8 C9 H9B 109.5 . .
H9A C9 H9B 109.5 . .
C8 C9 H9C 109.5 . .
H9A C9 H9C 109.5 . .
H9B C9 H9C 109.5 . .
C27 C29 H29A 109.5 . .
C27 C29 H29B 109.5 . .
H29A C29 H29B 109.5 . .
C27 C29 H29C 109.5 . .
H29A C29 H29C 109.5 . .
H29B C29 H29C 109.5 . .
C12 C14 H14A 109.5 . .
C12 C14 H14B 109.5 . .
H14A C14 H14B 109.5 . .
C12 C14 H14C 109.5 . .
H14A C14 H14C 109.5 . .
H14B C14 H14C 109.5 . .
C4 C5 H5A 109.5 . .
C4 C5 H5B 109.5 . .
H5A C5 H5B 109.5 . .
C4 C5 H5C 109.5 . .
H5A C5 H5C 109.5 . .
H5B C5 H5C 109.5 . .

loop_
_geom_bond_atom_site_label_1
_geom_bond_atom_site_label_2
_geom_bond_distance
_geom_bond_site_symmetry_2
P2 C3 1.766(7) .
P2 C1 1.833(7) .
P2 P3 2.238(3) .
P3 C16 1.760(6) .
P3 C18 1.789(7) .
P1 C3 1.676(6) .
P1 C2 1.806(7) .
P4 C16 1.671(6) .
P4 C17 1.820(7) .
C1 C2 1.414(9) .
C1 C8 1.531(10) .
C2 C12 1.547(8) .
C23 C25 1.520(9) .
C23 C26 1.533(9) .
C23 C24 1.566(9) .
C23 C18 1.592(9) .
C20 C19 1.538(9) .
C20 H20A 0.9800 .
C20 H20B 0.9800 .
C20 H20C 0.9800 .
C3 C4 1.485(9) .
C8 C10 1.531(9) .
C8 C9 1.526(8) .
C8 C11 1.559(10) .
C6 C4 1.578(10) .
C6 H6A 0.9800 .
C6 H6B 0.9800 .
C6 H6C 0.9800 .
C18 C17 1.365(9) .
C25 H25A 0.9800 .
C25 H25B 0.9800 .
C25 H25C 0.9800 .
C17 C27 1.528(9) .
C12 C13 1.501(10) .
C12 C15 1.563(10) .
C12 C14 1.590(10) .
C11 H11A 0.9800 .
C11 H11B 0.9800 .
C11 H11C 0.9800 .
C21 C19 1.531(9) .
C21 H21A 0.9800 .
C21 H21B 0.9800 .
C21 H21C 0.9800 .
C27 C28 1.558(8) .
C27 C29 1.577(10) .
C27 C30 1.549(10) .
C4 C7 1.515(9) .
C4 C5 1.558(9) .
C10 H10A 0.9800 .
C10 H10B 0.9800 .
C10 H10C 0.9800 .
C16 C19 1.554(7) .
C19 C22 1.513(8) .
C30 H30A 0.9800 .
C30 H30B 0.9800 .
C30 H30C 0.9800 .
C26 H26A 0.9800 .
C26 H26B 0.9800 .
C26 H26C 0.9800 .
C24 H24A 0.9800 .
C24 H24B 0.9800 .
C24 H24C 0.9800 .
C13 H13A 0.9800 .
C13 H13B 0.9800 .
C13 H13C 0.9800 .
C15 H15A 0.9800 .
C15 H15B 0.9800 .
C15 H15C 0.9800 .
C7 H7A 0.9800 .
C7 H7B 0.9800 .
C7 H7C 0.9800 .
C22 H22A 0.9800 .
C22 H22B 0.9800 .
C22 H22C 0.9800 .
C28 H28A 0.9800 .
C28 H28B 0.9800 .
C28 H28C 0.9800 .
C9 H9A 0.9800 .
C9 H9B 0.9800 .
C9 H9C 0.9800 .
C29 H29A 0.9800 .
C29 H29B 0.9800 .
C29 H29C 0.9800 .
C14 H14A 0.9800 .
C14 H14B 0.9800 .
C14 H14C 0.9800 .
C5 H5A 0.9800 .
C5 H5B 0.9800 .
C5 H5C 0.9800 .
